data_4132211
loop_
_publ_author_name
'Saha, Subhankar'
'Desiraju, Gautam R.'

_publ_section_title
;
 Acid&#x00B7;&#x00B7;&#x00B7;Amide Supramolecular Synthon in Cocrystals:
 From Spectroscopic Detection to Property Engineering.
;
_journal_issue 20
_journal_name_full 'Journal of the American Chemical Society'
_journal_page_first 6361
_journal_page_last 6373
_journal_paper_doi 10.1021/jacs.8b02435
_journal_volume 140
_journal_year 2018
_chemical_formula_sum 'C15 H13 N3 O7'
_chemical_formula_weight 347.28
_space_group_crystal_system monoclinic
_space_group_IT_number 14
_space_group_name_Hall '-P 2ybc'
_space_group_name_H-M_alt 'P 1 21/c 1'
_atom_sites_solution_hydrogens geom
_audit_creation_method SHELXL-2014
_cell_angle_alpha 90
_cell_angle_beta 98.322(8)
_cell_angle_gamma 90
_cell_formula_units_Z 4
_cell_length_a 6.471(4)
_cell_length_b 17.119(11)
_cell_length_c 13.900(9)
_cell_measurement_reflns_used 5665
_cell_measurement_temperature 150(2)
_cell_measurement_theta_max 33.8
_cell_measurement_theta_min 2.8
_cell_volume 1523.6(17)
_computing_cell_refinement
;
CrystalClear-SM Expert 2.0 rc14 (Rigaku, 2009)
;
_computing_data_collection
;
CrystalClear-SM Expert 2.0 rc14 (Rigaku, 2009)
;
_computing_data_reduction
;
CrystalClear-SM Expert 2.0 rc14 (Rigaku, 2009)
;
_computing_structure_refinement 'SHELXL-14 (Sheldrick, 2014)'
_computing_structure_solution 'SHELXL-14 (Sheldrick, 2014)'
_diffrn_ambient_temperature 150(2)
_diffrn_detector_area_resol_mean 13.6612
_diffrn_measured_fraction_theta_full 0.999
_diffrn_measured_fraction_theta_max 0.999
_diffrn_measurement_device
;
XtaLABmini: Fixed Chi 2 circle
;
_diffrn_measurement_device_type
;
Rigaku Mercury375R (2x2 bin mode)
;
_diffrn_measurement_method 'profile data from \w-scans'
_diffrn_radiation_type MoK\a
_diffrn_radiation_wavelength 0.71073
_diffrn_reflns_av_R_equivalents 0.0988
_diffrn_reflns_av_unetI/netI 0.0528
_diffrn_reflns_Laue_measured_fraction_full 0.999
_diffrn_reflns_Laue_measured_fraction_max 0.999
_diffrn_reflns_limit_h_max 7
_diffrn_reflns_limit_h_min -7
_diffrn_reflns_limit_k_max 21
_diffrn_reflns_limit_k_min -20
_diffrn_reflns_limit_l_max 17
_diffrn_reflns_limit_l_min -17
_diffrn_reflns_number 14106
_diffrn_reflns_point_group_measured_fraction_full 0.999
_diffrn_reflns_point_group_measured_fraction_max 0.999
_diffrn_reflns_theta_full 25.242
_diffrn_reflns_theta_max 26.000
_diffrn_reflns_theta_min 1.899
_exptl_absorpt_coefficient_mu 0.123
_exptl_absorpt_correction_T_max 1.000
_exptl_absorpt_correction_T_min 0.790
_exptl_absorpt_correction_type multi-scan
_exptl_absorpt_process_details 'Jacobson, R. (1998) Private communication'
_exptl_crystal_colour Colourless
_exptl_crystal_density_diffrn 1.514
_exptl_crystal_description Block
_exptl_crystal_F_000 720
_exptl_crystal_size_max 0.170
_exptl_crystal_size_mid 0.160
_exptl_crystal_size_min 0.140
_refine_diff_density_max 0.609
_refine_diff_density_min -0.352
_refine_diff_density_rms 0.096
_refine_ls_extinction_method none
_refine_ls_goodness_of_fit_ref 1.124
_refine_ls_hydrogen_treatment constr
_refine_ls_matrix_type full
_refine_ls_number_parameters 226
_refine_ls_number_reflns 2977
_refine_ls_number_restraints 0
_refine_ls_restrained_S_all 1.124
_refine_ls_R_factor_all 0.0568
_refine_ls_R_factor_gt 0.0528
_refine_ls_shift/su_max 0.005
_refine_ls_shift/su_mean 0.001
_refine_ls_structure_factor_coef Fsqd
_refine_ls_weighting_details 'w=1/[\s^2^(Fo^2^)+(0.0910P)^2^+0.7832P] where P=(Fo^2^+2Fc^2^)/3'
_refine_ls_weighting_scheme calc
_refine_ls_wR_factor_gt 0.1542
_refine_ls_wR_factor_ref 0.1671
_reflns_Friedel_coverage 0.000
_reflns_number_gt 2768
_reflns_number_total 2977
_reflns_threshold_expression 'I > 2\s(I)'
_cod_data_source_file ja8b02435_si_004.cif
_cod_data_source_block 1C
_cod_original_cell_volume 1523.7(17)
_cod_original_sg_symbol_H-M 'P 21/c'
_cod_database_code 4132211
_shelx_space_group_comment
;
The symmetry employed for this shelxl refinement is uniquely defined
by the following loop, which should always be used as a source of
symmetry information in preference to the above space-group names.
They are only intended as comments.
;
_shelx_estimated_absorpt_t_min 0.979
_shelx_estimated_absorpt_t_max 0.983
_shelxl_version_number 2014-3

loop_
_space_group_symop_operation_xyz
'x, y, z'
'-x, y+1/2, -z+1/2'
'-x, -y, -z'
'x, -y-1/2, z-1/2'

loop_
_atom_site_label
_atom_site_type_symbol
_atom_site_fract_x
_atom_site_fract_y
_atom_site_fract_z
_atom_site_U_iso_or_equiv
_atom_site_adp_type
_atom_site_occupancy
_atom_site_site_symmetry_order
_atom_site_calc_flag
_atom_site_refinement_flags_posn
_atom_site_refinement_flags_adp
C004 C -0.4101(3) 0.29338(11) 0.01680(12) 0.0189(4) Uani 1 1 d . .
C006 C 0.4570(3) 0.55357(11) 0.23795(13) 0.0220(4) Uani 1 1 d . .
H006 H 0.4835 0.4990 0.2386 0.026 Uiso 1 1 calc R U
C009 C 0.2274(3) 0.66331(11) 0.19579(13) 0.0227(4) Uani 1 1 d . .
H009 H 0.0949 0.6837 0.1691 0.027 Uiso 1 1 calc R U
C010 C -0.3012(3) 0.22284(11) 0.01944(14) 0.0222(4) Uani 1 1 d . .
H010 H -0.1552 0.2220 0.0412 0.027 Uiso 1 1 calc R U
C011 C -0.2884(3) 0.36556(11) 0.04435(13) 0.0199(4) Uani 1 1 d . .
C012 C 0.2665(3) 0.58330(11) 0.19430(13) 0.0207(4) Uani 1 1 d . .
C013 C 0.6072(3) 0.60544(11) 0.28044(13) 0.0226(4) Uani 1 1 d . .
C015 C 0.0972(3) 0.53047(11) 0.14656(13) 0.0212(4) Uani 1 1 d . .
C016 C -0.6186(3) 0.15358(12) -0.04236(14) 0.0250(4) Uani 1 1 d . .
C017 C -0.4046(3) 0.15402(11) -0.00945(14) 0.0251(4) Uani 1 1 d . .
H017 H -0.3285 0.1064 -0.0068 0.030 Uiso 1 1 calc R U
C018 C 0.3858(3) 0.71217(11) 0.23694(13) 0.0225(4) Uani 1 1 d . .
C019 C 0.5786(3) 0.68555(11) 0.27943(13) 0.0238(4) Uani 1 1 d . .
H019 H 0.6860 0.7203 0.3065 0.029 Uiso 1 1 calc R U
C021 C -0.7261(3) 0.22441(12) -0.04283(14) 0.0262(4) Uani 1 1 d . .
H021 H -0.8726 0.2251 -0.0635 0.031 Uiso 1 1 calc R U
C023 C -0.6251(3) 0.29333(11) -0.01406(14) 0.0228(4) Uani 1 1 d . .
H023 H -0.7019 0.3407 -0.0153 0.027 Uiso 1 1 calc R U
C025 C -0.7313(4) 0.08008(13) -0.07826(18) 0.0361(5) Uani 1 1 d . .
H02A H -0.8797 0.0916 -0.0981 0.054 Uiso 1 1 calc R U
H02B H -0.6714 0.0596 -0.1340 0.054 Uiso 1 1 calc R U
H02C H -0.7163 0.0411 -0.0261 0.054 Uiso 1 1 calc R U
N1 N 0.3468(3) 0.79717(10) 0.23706(12) 0.0278(4) Uani 1 1 d . .
N2 N 0.8044(3) 0.57386(11) 0.33082(13) 0.0297(4) Uani 1 1 d . .
N3 N -0.3893(3) 0.42997(9) 0.06374(13) 0.0258(4) Uani 1 1 d . .
H3A H -0.3197 0.4735 0.0784 0.031 Uiso 1 1 calc R U
H3B H -0.5258 0.4291 0.0619 0.031 Uiso 1 1 calc R U
O1 O 0.1670(3) 0.81943(10) 0.21669(14) 0.0433(4) Uani 1 1 d . .
O2 O 0.4983(3) 0.84014(9) 0.25733(11) 0.0365(4) Uani 1 1 d . .
O3 O 0.8130(3) 0.50355(10) 0.34573(15) 0.0487(5) Uani 1 1 d . .
O4 O 0.9479(2) 0.61932(10) 0.35594(12) 0.0383(4) Uani 1 1 d . .
O5 O -0.0843(2) 0.55079(8) 0.13178(11) 0.0278(4) Uani 1 1 d . .
O6 O 0.1679(2) 0.46214(8) 0.12333(11) 0.0288(4) Uani 1 1 d . .
H6 H 0.0681 0.4346 0.0969 0.043 Uiso 1 1 calc R U
O7 O -0.0954(2) 0.36490(8) 0.04637(11) 0.0280(4) Uani 1 1 d . .

loop_
_atom_site_aniso_label
_atom_site_aniso_U_11
_atom_site_aniso_U_22
_atom_site_aniso_U_33
_atom_site_aniso_U_23
_atom_site_aniso_U_13
_atom_site_aniso_U_12
C004 0.0221(9) 0.0199(9) 0.0148(8) 0.0006(6) 0.0032(6) -0.0009(7)
C006 0.0251(10) 0.0203(9) 0.0206(9) -0.0019(7) 0.0034(7) -0.0011(7)
C009 0.0269(10) 0.0218(10) 0.0194(9) -0.0002(7) 0.0037(7) 0.0001(7)
C010 0.0210(9) 0.0227(10) 0.0225(9) 0.0004(7) 0.0021(7) 0.0005(7)
C011 0.0230(9) 0.0204(9) 0.0165(8) 0.0009(7) 0.0031(7) 0.0006(7)
C012 0.0231(9) 0.0205(9) 0.0188(9) -0.0008(7) 0.0038(7) -0.0018(7)
C013 0.0226(9) 0.0255(10) 0.0193(9) -0.0024(7) 0.0023(7) -0.0004(7)
C015 0.0229(9) 0.0195(9) 0.0212(9) 0.0011(7) 0.0031(7) -0.0015(7)
C016 0.0306(10) 0.0243(10) 0.0202(9) -0.0008(7) 0.0037(7) -0.0054(8)
C017 0.0297(10) 0.0195(9) 0.0264(10) -0.0003(7) 0.0052(8) 0.0011(7)
C018 0.0338(10) 0.0179(9) 0.0164(8) -0.0005(7) 0.0061(7) -0.0013(7)
C019 0.0292(10) 0.0240(10) 0.0187(9) -0.0058(7) 0.0050(7) -0.0066(8)
C021 0.0212(9) 0.0307(11) 0.0259(10) -0.0009(8) 0.0011(7) -0.0024(8)
C023 0.0214(9) 0.0221(10) 0.0243(9) -0.0006(7) 0.0018(7) 0.0027(7)
C025 0.0404(13) 0.0298(11) 0.0374(12) -0.0059(9) 0.0032(10) -0.0104(9)
N1 0.0447(11) 0.0189(8) 0.0198(8) -0.0023(6) 0.0043(7) -0.0019(7)
N2 0.0254(9) 0.0326(10) 0.0290(9) -0.0087(7) -0.0034(7) 0.0001(7)
N3 0.0229(8) 0.0174(8) 0.0370(9) -0.0022(7) 0.0045(7) -0.0004(6)
O1 0.0495(10) 0.0248(8) 0.0527(11) -0.0037(7) -0.0026(8) 0.0077(7)
O2 0.0567(10) 0.0216(7) 0.0306(8) -0.0038(6) 0.0044(7) -0.0109(7)
O3 0.0419(10) 0.0294(9) 0.0664(13) -0.0002(8) -0.0200(9) 0.0065(7)
O4 0.0268(8) 0.0445(10) 0.0407(9) -0.0141(7) -0.0047(7) -0.0072(7)
O5 0.0227(7) 0.0233(7) 0.0361(8) -0.0026(6) -0.0001(6) 0.0010(5)
O6 0.0216(7) 0.0211(7) 0.0426(9) -0.0100(6) 0.0008(6) -0.0020(5)
O7 0.0208(7) 0.0244(7) 0.0390(8) -0.0099(6) 0.0051(6) -0.0029(5)

loop_
_atom_type_symbol
_atom_type_description
_atom_type_scat_dispersion_real
_atom_type_scat_dispersion_imag
_atom_type_scat_source
C C 0.0033 0.0016 'International Tables Vol C Tables 4.2.6.8 and 6.1.1.4'
H H 0.0000 0.0000 'International Tables Vol C Tables 4.2.6.8 and 6.1.1.4'
N N 0.0061 0.0033 'International Tables Vol C Tables 4.2.6.8 and 6.1.1.4'
O O 0.0106 0.0060 'International Tables Vol C Tables 4.2.6.8 and 6.1.1.4'

loop_
_geom_angle_atom_site_label_1
_geom_angle_atom_site_label_2
_geom_angle_atom_site_label_3
_geom_angle
C010 C004 C023 118.97(17)
C010 C004 C011 117.82(17)
C023 C004 C011 123.19(17)
C013 C006 C012 118.36(18)
C013 C006 H006 120.8
C012 C006 H006 120.8
C018 C009 C012 118.41(18)
C018 C009 H009 120.8
C012 C009 H009 120.8
C017 C010 C004 120.51(18)
C017 C010 H010 119.7
C004 C010 H010 119.7
O7 C011 N3 121.58(17)
O7 C011 C004 119.38(16)
N3 C011 C004 119.02(17)
C006 C012 C009 120.35(18)
C006 C012 C015 121.17(17)
C009 C012 C015 118.46(17)
C019 C013 C006 123.17(18)
C019 C013 N2 118.40(17)
C006 C013 N2 118.42(18)
O5 C015 O6 125.23(18)
O5 C015 C012 121.96(18)
O6 C015 C012 112.81(16)
C017 C016 C021 117.85(18)
C017 C016 C025 121.65(19)
C021 C016 C025 120.49(19)
C010 C017 C016 120.98(18)
C010 C017 H017 119.5
C016 C017 H017 119.5
C019 C018 C009 123.28(18)
C019 C018 N1 117.98(17)
C009 C018 N1 118.73(18)
C018 C019 C013 116.31(17)
C018 C019 H019 121.8
C013 C019 H019 121.8
C023 C021 C016 121.73(18)
C023 C021 H021 119.1
C016 C021 H021 119.1
C021 C023 C004 119.94(17)
C021 C023 H023 120.0
C004 C023 H023 120.0
C016 C025 H02A 109.5
C016 C025 H02B 109.5
H02A C025 H02B 109.5
C016 C025 H02C 109.5
H02A C025 H02C 109.5
H02B C025 H02C 109.5
O1 N1 O2 124.84(19)
O1 N1 C018 117.73(17)
O2 N1 C018 117.43(18)
O3 N2 O4 124.39(19)
O3 N2 C013 117.32(17)
O4 N2 C013 118.29(18)
C011 N3 H3A 120.0
C011 N3 H3B 120.0
H3A N3 H3B 120.0
C015 O6 H6 109.5

loop_
_geom_bond_atom_site_label_1
_geom_bond_atom_site_label_2
_geom_bond_distance
C004 C010 1.396(3)
C004 C023 1.396(3)
C004 C011 1.485(3)
C006 C013 1.384(3)
C006 C012 1.389(3)
C006 H006 0.9500
C009 C018 1.381(3)
C009 C012 1.393(3)
C009 H009 0.9500
C010 C017 1.385(3)
C010 H010 0.9500
C011 O7 1.246(2)
C011 N3 1.329(3)
C012 C015 1.500(3)
C013 C019 1.384(3)
C013 N2 1.467(3)
C015 O5 1.213(2)
C015 O6 1.313(2)
C016 C017 1.394(3)
C016 C021 1.398(3)
C016 C025 1.503(3)
C017 H017 0.9500
C018 C019 1.379(3)
C018 N1 1.477(3)
C019 H019 0.9500
C021 C023 1.380(3)
C021 H021 0.9500
C023 H023 0.9500
C025 H02A 0.9800
C025 H02B 0.9800
C025 H02C 0.9800
N1 O1 1.218(3)
N1 O2 1.226(2)
N2 O3 1.221(3)
N2 O4 1.223(2)
N3 H3A 0.8800
N3 H3B 0.8800
O6 H6 0.8400

loop_
_geom_torsion_atom_site_label_1
_geom_torsion_atom_site_label_2
_geom_torsion_atom_site_label_3
_geom_torsion_atom_site_label_4
_geom_torsion
C023 C004 C010 C017 0.9(3)
C011 C004 C010 C017 -177.21(16)
C010 C004 C011 O7 16.8(2)
C023 C004 C011 O7 -161.26(18)
C010 C004 C011 N3 -165.02(17)
C023 C004 C011 N3 16.9(3)
C013 C006 C012 C009 -1.6(3)
C013 C006 C012 C015 179.75(16)
C018 C009 C012 C006 3.4(3)
C018 C009 C012 C015 -177.91(16)
C012 C006 C013 C019 -1.6(3)
C012 C006 C013 N2 176.98(16)
C006 C012 C015 O5 159.68(18)
C009 C012 C015 O5 -19.0(3)
C006 C012 C015 O6 -20.6(2)
C009 C012 C015 O6 160.70(17)
C004 C010 C017 C016 0.4(3)
C021 C016 C017 C010 -1.6(3)
C025 C016 C017 C010 177.16(19)
C012 C009 C018 C019 -2.1(3)
C012 C009 C018 N1 178.81(16)
C009 C018 C019 C013 -0.9(3)
N1 C018 C019 C013 178.18(16)
C006 C013 C019 C018 2.8(3)
N2 C013 C019 C018 -175.80(16)
C017 C016 C021 C023 1.5(3)
C025 C016 C021 C023 -177.30(19)
C016 C021 C023 C004 -0.2(3)
C010 C004 C023 C021 -1.0(3)
C011 C004 C023 C021 176.97(17)
C019 C018 N1 O1 -166.36(18)
C009 C018 N1 O1 12.7(3)
C019 C018 N1 O2 13.9(2)
C009 C018 N1 O2 -166.99(17)
C019 C013 N2 O3 167.50(19)
C006 C013 N2 O3 -11.2(3)
C019 C013 N2 O4 -11.7(3)
C006 C013 N2 O4 169.58(17)
